data_7013889
loop_
_publ_author_name
'Le Borgne, Thierry'
'Altmann, Peter'
'Andr\'e, Nicolas'
'B\"unzli, Jean-Claude G'
'Bernardinelli, G\'erald'
'Morgantini, Pierre-Yves'
'Weber, Jacques'
'Piguet, Claude'

_publ_section_title
;
 Tuning facial-meridional isomerisation in monometallic
 nine-co-ordinate lanthanide complexes with unsymmetrical tridentate
 ligands.
;
_journal_issue 5
_journal_name_full 'Dalton transactions (Cambridge, England : 2003)'
_journal_page_first 723
_journal_page_last 733
_journal_paper_doi 10.1039/b316035a
_journal_year 2004
_chemical_formula_moiety
;
Eu, (C21 H26 N4 O2)2, (C F3 S O3)3, (C4 H8 O)1.5, (H2 O)
;
_chemical_formula_sum 'C51 H66 Eu F9 N8 O15.5 S3'
_chemical_formula_weight 1458.4
_space_group_IT_number 2
_symmetry_cell_setting triclinic
_symmetry_space_group_name_Hall '-P 1'
_symmetry_space_group_name_H-M 'P -1'
_audit_conform_dict_name cif_core.dic
_audit_conform_dict_version 2.0.1
_audit_creation_date 2002-06-28
_audit_creation_method from_xtal_archive_file_using_CIFIO
_audit_update_record 2003-11-24
_cell_angle_alpha 99.425(7)
_cell_angle_beta 103.063(7)
_cell_angle_gamma 99.410(7)
_cell_formula_units_Z 2
_cell_length_a 11.6156(6)
_cell_length_b 13.2032(9)
_cell_length_c 22.0941(13)
_cell_measurement_reflns_used 7998
_cell_measurement_temperature 200
_cell_measurement_theta_max 25.97
_cell_measurement_theta_min 4.1
_cell_volume 3184.5(4)
_computing_cell_refinement 'CELL (Stoe & Cie, 1999)'
_computing_data_collection 'EXPOSE (Stoe & Cie, 1999)'
_computing_data_reduction 'XRED (Stoe & Cie, 1999)'
_computing_molecular_graphics xtal_gx3
_computing_publication_material xtal_CIFIO
_computing_structure_refinement xtal_CRYLSQ
_computing_structure_solution Multan_87
_diffrn_detector_area_resol_mean 6
_diffrn_measured_fraction_theta_full .93
_diffrn_measured_fraction_theta_max .93
_diffrn_measurement_device_type 'Stoe Ipds'
_diffrn_measurement_method \f
_diffrn_radiation_type MoK\a
_diffrn_radiation_wavelength .7107
_diffrn_reflns_av_R_equivalents .053
_diffrn_reflns_limit_h_max 14
_diffrn_reflns_limit_h_min -14
_diffrn_reflns_limit_k_max 16
_diffrn_reflns_limit_k_min -16
_diffrn_reflns_limit_l_max 26
_diffrn_reflns_limit_l_min -27
_diffrn_reflns_number 29939
_diffrn_reflns_theta_full 25.97
_diffrn_reflns_theta_max 25.97
_diffrn_standards_decay_% 0
_exptl_absorpt_coefficient_mu 1.177
_exptl_absorpt_correction_T_max .9508
_exptl_absorpt_correction_T_min .8167
_exptl_absorpt_correction_type numerical
_exptl_absorpt_process_details 'XRED; Stoe & Cie, 1999'
_exptl_crystal_colour colourless
_exptl_crystal_density_diffrn 1.521
_exptl_crystal_density_meas ?
_exptl_crystal_description needle
_exptl_crystal_size_max .27
_exptl_crystal_size_mid .07
_exptl_crystal_size_min .07
_refine_diff_density_max 1.061
_refine_diff_density_min -.847
_refine_ls_extinction_method none
_refine_ls_goodness_of_fit_ref 1.15(1)
_refine_ls_hydrogen_treatment mixed
_refine_ls_number_parameters 788
_refine_ls_number_reflns 7263
_refine_ls_R_factor_gt .041
_refine_ls_shift/su_max .001
_refine_ls_structure_factor_coef F
_refine_ls_weighting_details \w=1/[\s^2^(Fo)+0.0001(Fo^2^)]
_refine_ls_weighting_scheme calc
_refine_ls_wR_factor_ref .040
_reflns_number_gt 6920
_reflns_number_total 11619
_reflns_threshold_expression 'refl observed if Fo > 3.99 \s(Fo)'
_cod_data_source_file b316035a.txt
_cod_data_source_block HILE
_cod_depositor_comments
;
The following automatic conversions were performed:

'_exptl_crystal_density_meas' value 'not_measured' was changed to '?'
- the value is perceived as not measured.

Automatic conversion script
Id: cif_fix_values 3008 2015-01-20 13:52:24Z robertas 
;
_cod_database_code 7013889

loop_
_symmetry_equiv_pos_as_xyz
+x,+y,+z
-x,-y,-z

loop_
_atom_site_label
_atom_site_fract_x
_atom_site_fract_y
_atom_site_fract_z
_atom_site_U_iso_or_equiv
_atom_site_occupancy
_atom_site_adp_type
Eu .33930(4) .21806(3) .733126(16) .03376(13) 1.00000 Uani
O1a .3688(4) .4032(3) .77497(19) .0489(19) 1.00000 Uani
O2a .3826(6) -.3493(4) .6235(4) .105(4) 1.00000 Uani
N1a .5573(5) .3157(4) .7922(3) .043(3) 1.00000 Uani
N2a .5000(5) .1079(4) .7422(3) .041(3) 1.00000 Uani
N3a .6913(5) .0876(4) .7720(3) .057(3) 1.00000 Uani
N4a .4831(5) .5637(4) .7851(3) .058(3) 1.00000 Uani
C1a .5768(6) .4174(5) .8187(3) .048(3) 1.00000 Uani
C2a .6737(6) .4683(5) .8693(4) .068(4) 1.00000 Uani
C3a .7524(7) .4089(6) .8939(4) .078(4) 1.00000 Uani
C4a .7374(6) .3043(6) .8664(4) .062(4) 1.00000 Uani
C5a .6404(6) .2605(5) .8135(3) .047(3) 1.00000 Uani
C6a .6106(6) .1513(5) .7770(4) .045(3) 1.00000 Uani
C7a .5078(6) .0074(5) .7126(3) .044(3) 1.00000 Uani
C8a .4174(6) -.0742(5) .6723(3) .047(3) 1.00000 Uani
C9a .4514(7) -.1662(5) .6497(4) .056(4) 1.00000 Uani
C10a .5715(8) -.1754(6) .6679(4) .076(5) 1.00000 Uani
C11a .6594(7) -.0979(7) .7076(5) .078(5) 1.00000 Uani
C12a .6259(6) -.0047(5) .7307(4) .054(4) 1.00000 Uani
C13a .8216(7) .1057(6) .8019(5) .088(5) 1.00000 Uani
C14a .8503(9) .0605(8) .8594(6) .130(6) 1.00000 Uani
C15a .3584(8) -.2574(6) .6075(4) .071(4) 1.00000 Uani
C16a .3000(10) -.4404(6) .5879(5) .109(6) 1.00000 Uani
C17a .4705(6) .4636(5) .7911(3) .045(3) 1.00000 Uani
C18a .3712(9) .5999(6) .7612(5) .087(5) 1.00000 Uani
C19a .3105(10) .6253(8) .8131(8) .128(7) 1.00000 Uani
C20a .5974(8) .6311(6) .7856(5) .081(5) 1.00000 Uani
C21a .6304(9) .7314(6) .8343(5) .103(5) 1.00000 Uani
O1b .3933(4) .2050(3) .84282(19) .0439(18) 1.00000 Uani
O2b .1878(5) .3894(4) .4363(3) .067(3) 1.00000 Uani
N1b .1862(5) .2569(4) .7984(3) .040(3) 1.00000 Uani
N2b .1560(5) .2847(4) .6800(3) .039(3) 1.00000 Uani
N3b .0013(5) .3668(4) .6789(3) .045(3) 1.00000 Uani
N4b .3204(5) .1191(4) .9111(3) .052(3) 1.00000 Uani
C1b .2104(6) .2427(5) .8585(3) .039(3) 1.00000 Uani
C2b .1594(6) .2869(5) .9036(3) .051(3) 1.00000 Uani
C3b .0811(6) .3532(5) .8864(3) .053(3) 1.00000 Uani
C4b .0541(6) .3687(5) .8254(4) .048(3) 1.00000 Uani
C5b .1041(5) .3161(5) .7810(3) .041(3) 1.00000 Uani
C6b .0865(6) .3232(5) .7136(3) .039(3) 1.00000 Uani
C7b .1164(6) .3056(5) .6190(3) .043(3) 1.00000 Uani
C8b .1587(6) .2840(5) .5656(3) .046(3) 1.00000 Uani
C9b .1008(7) .3132(5) .5106(3) .053(3) 1.00000 Uani
C10b .0023(7) .3640(6) .5109(4) .061(4) 1.00000 Uani
C11b -.0393(6) .3879(6) .5641(4) .058(4) 1.00000 Uani
C12b .0205(6) .3569(5) .6188(3) .044(3) 1.00000 Uani
C13b -.0961(6) .4132(6) .6963(4) .058(4) 1.00000 Uani
C14b -.0572(8) .5297(6) .7223(4) .079(5) 1.00000 Uani
C15b .1459(7) .2936(5) .4523(4) .063(4) 1.00000 Uani
C16b .2620(8) .3771(7) .3944(5) .079(5) 1.00000 Uani
C17b .3137(7) .1851(5) .8714(3) .042(3) 1.00000 Uani
C18b .4312(8) .0751(6) .9225(4) .072(4) 1.00000 Uani
C19b .4306(11) -.0195(9) .8777(6) .078(6) .70000 Uani
C19b' .530(3) .127(3) .9616(14) .076(8) .30000 Uiso
C20b .2219(8) .0738(6) .9358(4) .068(4) 1.00000 Uani
C21b .2446(9) .1036(8) 1.0061(4) .092(5) 1.00000 Uani
S1c .55075(16) .32398(14) .64939(9) .0584(9) 1.00000 Uani
O1c .4294(4) .2862(4) .6555(3) .062(3) 1.00000 Uani
O2c .6023(5) .4305(4) .6787(3) .074(3) 1.00000 Uani
O3c .6312(5) .2524(5) .6607(3) .084(3) 1.00000 Uani
C1c .5264(9) .3236(8) .5660(5) .082(5) 1.00000 Uani
F1c .4744(6) .2292(5) .5305(3) .139(4) 1.00000 Uani
F2c .4579(6) .3872(6) .5471(3) .122(4) 1.00000 Uani
F3c .6311(5) .3515(5) .5518(3) .101(3) 1.00000 Uani
S1d .10087(18) -.01618(16) .71767(15) .0884(13) 1.00000 Uani
O1d .2191(4) .0485(3) .7436(2) .053(2) 1.00000 Uani
O2d .0730(8) -.0495(7) .6483(5) .183(6) 1.00000 Uani
O3d .0154(9) .0139(7) .7440(10) .303(12) 1.00000 Uani
C1d .1190(12) -.1422(8) .7425(5) .106(6) 1.00000 Uani
F1d .1864(9) -.1805(5) .7172(7) .205(8) 1.00000 Uani
F2d .0068(7) -.2030(5) .7238(3) .142(4) 1.00000 Uani
F3d .1463(11) -.1200(8) .8013(4) .253(8) 1.00000 Uani
S1e -.0107(3) -.33458(19) .94886(12) .0862(13) 1.00000 Uani
O1e .0706(8) -.2938(15) 1.0091(5) .288(12) 1.00000 Uani
O2e -.1311(5) -.3311(4) .9516(3) .074(3) 1.00000 Uani
O3e .0083(12) -.4190(6) .9106(9) .293(13) 1.00000 Uani
C1e .0292(15) -.2315(10) .9115(8) .143(9) 1.00000 Uani
F1e .1457(8) -.2231(6) .9073(5) .171(6) 1.00000 Uani
F2e .0107(9) -.1479(7) .9289(8) .240(9) 1.00000 Uani
F3e -.0408(14) -.2664(13) .8497(6) .282(12) 1.00000 Uani
O1w .2555(5) .0974(4) .63078(19) .056(3) 1.00000 Uani
O1f .2564(7) .0377(8) .5085(4) .147(5) 1.00000 Uani
C1f .346(3) .006(3) .4846(16) .127(9) .50000 Uiso
C2f .222(3) -.0576(19) .4003(12) .121(8) .50000 Uiso
C3f .149(2) -.0924(16) .4188(11) .095(6) .50000 Uiso
C4f .1418(15) .0146(14) .4662(8) .075(5) .50000 Uiso
C5f .329(4) -.024(3) .4300(17) .160(11) .50000 Uiso
C6f .235(3) -.122(3) .4505(15) .163(11) .50000 Uiso
C7f .128(3) -.0626(19) .4657(12) .113(7) .50000 Uiso
C8f .336(3) -.0374(19) .5004(12) .103(7) .50000 Uiso
O1g .384(2) .5143(18) .9678(10) .173(8) .50000 Uiso
C1g .4494(17) .4534(16) .9815(10) .194(8) 1.00000 Uiso
C2g .4342(19) .3880(16) 1.0001(10) .096(6) .50000 Uiso
C3g .549(3) .3720(19) 1.0077(12) .129(8) .50000 Uiso
H2a .68617 .54360 .88641 .04000 1.00000 Uiso
H3a .81884 .44108 .93165 .04000 1.00000 Uiso
H4a .79392 .26217 .88315 .04000 1.00000 Uiso
H8a .33311 -.06700 .66035 .04000 1.00000 Uiso
H10a .59288 -.24105 .65057 .04000 1.00000 Uiso
H11a .74320 -.10641 .72023 .04000 1.00000 Uiso
H131a .86008 .07395 .77037 .04000 1.00000 Uiso
H132a .85377 .18152 .81374 .04000 1.00000 Uiso
H141a .81192 .09207 .89013 .04000 1.00000 Uiso
H142a .81823 -.01550 .84676 .04000 1.00000 Uiso
H143a .93753 .07245 .87865 .04000 1.00000 Uiso
H151a .27847 -.24987 .61240 .04000 1.00000 Uiso
H152a .36033 -.25884 .56322 .04000 1.00000 Uiso
H161a .22030 -.43451 .59374 .04000 1.00000 Uiso
H162a .29967 -.44486 .54340 .04000 1.00000 Uiso
H163a .31753 -.50624 .59965 .04000 1.00000 Uiso
H181a .39173 .66311 .74427 .04000 1.00000 Uiso
H182a .31658 .54466 .72696 .04000 1.00000 Uiso
H191a .29092 .56245 .82978 .04000 1.00000 Uiso
H192a .36607 .68090 .84709 .04000 1.00000 Uiso
H193a .23662 .64964 .79702 .04000 1.00000 Uiso
H201a .66203 .59201 .79439 .04000 1.00000 Uiso
H202a .59015 .64830 .74361 .04000 1.00000 Uiso
H211a .56592 .77027 .82557 .04000 1.00000 Uiso
H212a .63780 .71398 .87635 .04000 1.00000 Uiso
H213a .70682 .77620 .83472 .04000 1.00000 Uiso
H2b .17742 .27248 .94660 .04000 1.00000 Uiso
H3b .04589 .38867 .91799 .04000 1.00000 Uiso
H4b .00059 .41594 .81287 .04000 1.00000 Uiso
H8b .22707 .24921 .56639 .04000 1.00000 Uiso
H10b -.03818 .38289 .47167 .04000 1.00000 Uiso
H11b -.10646 .42443 .56386 .04000 1.00000 Uiso
H131b -.16393 .40027 .65854 .04000 1.00000 Uiso
H132b -.12210 .37968 .72881 .04000 1.00000 Uiso
H141b .01051 .54255 .76003 .04000 1.00000 Uiso
H142b -.03132 .56314 .68976 .04000 1.00000 Uiso
H143b -.12233 .56074 .73391 .04000 1.00000 Uiso
H151b .21186 .25585 .46002 .04000 1.00000 Uiso
H152b .07963 .25078 .41669 .04000 1.00000 Uiso
H161b .33122 .35018 .41479 .04000 1.00000 Uiso
H162b .21513 .32663 .35552 .04000 1.00000 Uiso
H163b .29112 .44372 .38343 .04000 1.00000 Uiso
H181b .49858 .12896 .92114 .04000 .70000 Uiso
H182b .44457 .05832 .96462 .04000 .70000 Uiso
H181b' .40991 .00979 .93702 .04000 .30000 Uiso
H182b' .44857 .05769 .88081 .04000 .30000 Uiso
H191b .36290 -.07406 .87872 .04000 .70000 Uiso
H192b .41691 -.00342 .83524 .04000 .70000 Uiso
H193b .50346 -.04906 .88505 .04000 .70000 Uiso
H191b' .55179 .19167 .94648 .04000 .30000 Uiso
H192b' .51313 .14377 1.00269 .04000 .30000 Uiso
H193b' .60368 .09750 .96869 .04000 .30000 Uiso
H201b .14901 .09690 .91611 .04000 1.00000 Uiso
H202b .20858 -.00294 .92350 .04000 1.00000 Uiso
H211b .31694 .08003 1.02547 .04000 1.00000 Uiso
H212b .25737 .17987 1.01808 .04000 1.00000 Uiso
H213b .17792 .07276 1.02249 .04000 1.00000 Uiso
H1w .291(4) .093(4) .5977(16) .04000 1.00000 Uiso
H2w .184(3) .048(4) .6195(19) .04000 1.00000 Uiso

loop_
_atom_site_aniso_label
_atom_site_aniso_U_11
_atom_site_aniso_U_22
_atom_site_aniso_U_33
_atom_site_aniso_U_12
_atom_site_aniso_U_13
_atom_site_aniso_U_23
Eu .03263(16) .03160(15) .03575(16) .00917(11) .00611(12) .00478(11)
O1a .047(3) .038(3) .055(3) .008(2) .006(3) .0034(19)
O2a .113(5) .041(3) .133(6) .013(3) -.015(4) .007(3)
N1a .042(3) .037(3) .048(3) .009(3) .008(3) .007(3)
N2a .037(3) .039(3) .045(3) .009(3) .007(3) .004(3)
N3a .035(3) .048(4) .085(5) .013(3) .013(3) .007(3)
N4a .064(4) .040(3) .064(4) .007(3) .005(3) .012(3)
C1a .042(4) .041(4) .054(4) .000(3) .008(4) .008(3)
C2a .051(5) .042(4) .089(6) .007(4) -.009(4) -.009(4)
C3a .049(5) .067(5) .088(6) .002(4) -.015(5) -.010(4)
C4a .036(4) .061(5) .075(5) .011(4) -.008(4) .006(4)
C5a .037(4) .039(4) .063(5) .005(3) .011(4) .007(3)
C6a .040(4) .042(4) .058(5) .014(3) .018(4) .011(3)
C7a .047(4) .041(4) .051(4) .015(3) .021(4) .009(3)
C8a .056(4) .045(4) .043(4) .017(3) .013(4) .008(3)
C9a .073(5) .040(4) .055(4) .022(4) .015(4) .003(3)
C10a .093(7) .049(5) .092(6) .033(5) .033(6) .004(4)
C11a .049(5) .075(6) .115(7) .030(4) .025(5) .010(5)
C12a .048(4) .050(4) .072(5) .022(4) .024(4) .011(4)
C13a .038(4) .064(5) .153(9) .018(4) .025(5) -.009(5)
C14a .084(7) .083(6) .183(11) .041(5) -.050(7) .013(7)
C15a .095(6) .051(5) .069(5) .030(4) .021(5) -.000(4)
C16a .131(9) .048(5) .130(8) .021(5) .005(7) .005(5)
C17a .050(4) .036(4) .045(4) .009(3) .009(4) .000(3)
C18a .089(7) .047(5) .109(7) .013(5) -.009(6) .022(5)
C19a .104(8) .068(6) .204(13) .042(6) .010(9) .022(7)
C20a .084(6) .052(5) .101(7) .007(4) .016(5) .017(5)
C21a .098(7) .051(5) .129(8) .000(5) -.012(6) .002(5)
O1b .038(3) .051(3) .042(3) .0150(19) .005(3) .0075(19)
O2b .083(4) .066(4) .072(4) .031(3) .041(3) .026(3)
N1b .044(3) .036(3) .038(3) .007(3) .009(3) .006(3)
N2b .041(3) .038(3) .036(3) .009(3) .005(3) .007(3)
N3b .036(3) .045(3) .056(4) .013(3) .007(3) .016(3)
N4b .059(4) .053(4) .046(3) .019(3) .012(3) .014(3)
C1b .043(4) .036(4) .036(4) .009(3) .008(3) .005(3)
C2b .055(4) .055(4) .043(4) .015(4) .012(4) .010(3)
C3b .057(5) .060(4) .049(4) .024(4) .025(4) .006(3)
C4b .042(4) .050(4) .057(5) .020(3) .017(4) .012(3)
C5b .036(4) .038(4) .047(4) .008(3) .009(3) .007(3)
C6b .042(4) .031(4) .042(4) .007(3) .007(4) .007(3)
C7b .044(4) .042(4) .040(4) .008(3) .006(4) .012(3)
C8b .050(4) .041(4) .046(4) .012(3) .006(4) .010(3)
C9b .062(5) .052(4) .045(4) .013(4) .009(4) .014(3)
C10b .061(5) .068(5) .053(5) .019(4) .002(4) .024(4)
C11b .047(4) .069(5) .063(5) .024(4) .007(4) .024(4)
C12b .039(4) .048(4) .046(4) .015(3) .007(4) .014(3)
C13b .045(4) .073(5) .066(5) .030(4) .014(4) .022(4)
C14b .097(6) .080(6) .080(6) .059(5) .032(5) .024(5)
C15b .090(6) .056(5) .045(4) .023(4) .011(4) .018(4)
C16b .081(6) .081(6) .082(6) .025(5) .030(6) .018(5)
C17b .048(4) .040(4) .034(4) .010(3) .006(4) .005(3)
C18b .087(6) .081(6) .064(5) .040(5) .018(5) .038(4)
C19b .095(9) .073(8) .084(8) .049(7) .026(7) .031(6)
C20b .084(6) .062(5) .068(5) .026(4) .024(5) .030(4)
C21b .128(8) .120(7) .060(5) .058(6) .045(6) .048(5)
S1c .0530(11) .0663(12) .0566(11) .0054(9) .0212(9) .0118(9)
O1c .042(3) .086(4) .059(3) .007(3) .015(3) .022(3)
O2c .088(4) .064(4) .064(3) -.009(3) .032(3) .003(3)
O3c .076(4) .090(4) .108(5) .035(3) .045(4) .036(4)
C1c .081(7) .087(6) .073(6) -.007(6) .025(6) .014(5)
F1c .151(6) .146(6) .078(4) -.047(5) .034(4) -.020(4)
F2c .121(5) .180(6) .095(4) .051(5) .046(4) .069(4)
F3c .090(4) .136(5) .076(4) -.004(4) .044(3) .017(3)
S1d .0454(11) .0578(12) .158(3) .0035(10) .0265(15) .0184(13)
O1d .058(3) .036(3) .062(3) .0055(19) .018(3) .0025(19)
O2d .144(7) .179(8) .142(7) -.084(7) -.087(6) .089(6)
O3d .138(8) .107(7) .68(3) -.003(6) .251(14) -.044(11)
C1d .157(11) .073(7) .064(6) -.053(7) .059(7) -.022(5)
F1d .240(10) .072(5) .360(15) .051(5) .155(11) .072(6)
F2d .170(6) .092(4) .129(5) -.068(4) .049(5) .004(4)
F3d .354(14) .204(9) .107(6) -.146(9) -.005(7) .064(6)
S1e .0731(15) .0978(17) .1044(18) .0227(12) .0306(14) .0523(14)
O1e .092(6) .64(3) .130(8) .017(11) -.007(6) .194(13)
O2e .062(4) .080(4) .078(4) .010(3) .023(3) .003(3)
O3e .301(14) .064(5) .62(3) .060(7) .344(18) .041(9)
C1e .149(13) .090(9) .184(14) -.008(8) .088(12) -.017(9)
F1e .146(7) .170(7) .247(10) .021(5) .129(7) .081(7)
F2e .218(10) .089(5) .49(2) .049(6) .213(12) .106(8)
F3e .313(16) .387(19) .142(8) .007(13) .072(10) .092(10)
O1w .073(4) .048(3) .044(3) .015(3) .009(3) .0030(19)
O1f .093(5) .218(9) .089(5) .032(6) -.001(5) -.049(6)

loop_
_atom_type_symbol
_atom_type_scat_source
_atom_type_scat_dispersion_real
_atom_type_scat_dispersion_imag
C Int._Tables_Vol_IV_Tables_2.2B_and_2.3.1 .002 .002
H Int._Tables_Vol_IV_Tables_2.2B_and_2.3.1 0 0
N Int._Tables_Vol_IV_Tables_2.2B_and_2.3.1 .004 .003
F Int._Tables_Vol_IV_Tables_2.2B_and_2.3.1 .014 .01
O Int._Tables_Vol_IV_Tables_2.2B_and_2.3.1 .008 .006
S Int._Tables_Vol_IV_Tables_2.2B_and_2.3.1 .11 .124
Eu Int._Tables_Vol_IV_Tables_2.2B_and_2.3.1 -.542 3.669

loop_
_geom_angle_atom_site_label_1
_geom_angle_atom_site_label_2
_geom_angle_atom_site_label_3
_geom_angle_site_symmetry_1
_geom_angle_site_symmetry_2
_geom_angle_site_symmetry_3
_geom_angle
O1a Eu N1a . . . 63.26(15)
O1a Eu N2a . . . 126.79(13)
O1a Eu O1b . . . 84.75(14)
O1a Eu N1b . . . 68.73(15)
O1a Eu N2b . . . 70.91(13)
O1a Eu O1c . . . 80.43(16)
O1a Eu O1d . . . 138.61(16)
O1a Eu O1w . . . 137.51(15)
N1a Eu N2a . . . 63.53(14)
N1a Eu O1b . . . 67.02(15)
N1a Eu N1b . . . 112.02(14)
N1a Eu N2b . . . 131.30(14)
N1a Eu O1c . . . 73.08(15)
N1a Eu O1d . . . 130.23(15)
N1a Eu O1w . . . 132.06(17)
N2a Eu O1b . . . 74.42(16)
N2a Eu N1b . . . 133.78(16)
N2a Eu N2b . . . 157.33(15)
N2a Eu O1c . . . 85.20(17)
N2a Eu O1d . . . 79.69(15)
N2a Eu O1w . . . 82.41(15)
O1b Eu N1b . . . 63.35(15)
O1b Eu N2b . . . 125.18(17)
O1b Eu O1c . . . 139.95(14)
O1b Eu O1d . . . 71.78(13)
O1b Eu O1w . . . 136.71(14)
N1b Eu N2b . . . 62.15(16)
N1b Eu O1c . . . 139.91(16)
N1b Eu O1d . . . 70.32(14)
N1b Eu O1w . . . 115.92(15)
N2b Eu O1c . . . 84.31(17)
N2b Eu O1d . . . 95.10(14)
N2b Eu O1w . . . 75.21(16)
O1c Eu O1d . . . 138.36(14)
O1c Eu O1w . . . 71.30(15)
O1d Eu O1w . . . 68.39(15)
Eu O1a C17a . . . 122.8(4)
C15a O2a C16a . . . 115.1(7)
Eu N1a C1a . . . 118.7(4)
Eu N1a C5a . . . 119.6(4)
C1a N1a C5a . . . 118.4(5)
Eu N2a C6a . . . 119.1(4)
Eu N2a C7a . . . 135.7(4)
C6a N2a C7a . . . 104.8(5)
C6a N3a C12a . . . 106.0(5)
C6a N3a C13a . . . 130.6(5)
C12a N3a C13a . . . 123.4(6)
C17a N4a C18a . . . 116.7(6)
C17a N4a C20a . . . 124.6(7)
C18a N4a C20a . . . 117.0(6)
N1a C1a C2a . . . 123.7(6)
N1a C1a C17a . . . 110.3(5)
C2a C1a C17a . . . 125.5(6)
C1a C2a C3a . . . 117.2(6)
C2a C3a C4a . . . 120.6(6)
C3a C4a C5a . . . 118.3(7)
N1a C5a C4a . . . 121.4(6)
N1a C5a C6a . . . 112.2(5)
C4a C5a C6a . . . 126.3(6)
N2a C6a N3a . . . 113.2(5)
N2a C6a C5a . . . 121.0(6)
N3a C6a C5a . . . 125.6(5)
N2a C7a C8a . . . 129.9(6)
N2a C7a C12a . . . 109.2(5)
C8a C7a C12a . . . 120.9(6)
C7a C8a C9a . . . 117.5(6)
C8a C9a C10a . . . 120.2(6)
C8a C9a C15a . . . 120.1(7)
C10a C9a C15a . . . 119.6(7)
C9a C10a C11a . . . 122.9(8)
C10a C11a C12a . . . 117.2(8)
N3a C12a C7a . . . 106.7(6)
N3a C12a C11a . . . 132.1(6)
C7a C12a C11a . . . 121.1(6)
N3a C13a C14a . . . 113.4(8)
O2a C15a C9a . . . 109.9(6)
O1a C17a N4a . . . 121.2(6)
O1a C17a C1a . . . 116.3(6)
N4a C17a C1a . . . 122.5(6)
N4a C18a C19a . . . 111.0(9)
N4a C20a C21a . . . 113.3(8)
Eu O1b C17b . . . 120.8(4)
C15b O2b C16b . . . 111.5(6)
Eu N1b C1b . . . 117.6(4)
Eu N1b C5b . . . 121.7(4)
C1b N1b C5b . . . 118.2(6)
Eu N2b C6b . . . 120.7(4)
Eu N2b C7b . . . 132.9(5)
C6b N2b C7b . . . 105.7(5)
C6b N3b C12b . . . 106.3(6)
C6b N3b C13b . . . 130.6(6)
C12b N3b C13b . . . 123.1(6)
C17b N4b C18b . . . 116.4(7)
C17b N4b C20b . . . 125.7(6)
C18b N4b C20b . . . 117.1(6)
N1b C1b C2b . . . 123.7(6)
N1b C1b C17b . . . 110.8(6)
C2b C1b C17b . . . 124.9(6)
C1b C2b C3b . . . 117.7(6)
C2b C3b C4b . . . 119.8(7)
C3b C4b C5b . . . 119.1(7)
N1b C5b C4b . . . 121.1(6)
N1b C5b C6b . . . 111.6(6)
C4b C5b C6b . . . 127.0(6)
N2b C6b N3b . . . 112.7(6)
N2b C6b C5b . . . 120.4(6)
N3b C6b C5b . . . 126.9(6)
N2b C7b C8b . . . 130.2(6)
N2b C7b C12b . . . 108.3(6)
C8b C7b C12b . . . 121.5(6)
C7b C8b C9b . . . 118.0(7)
C8b C9b C10b . . . 119.8(7)
C8b C9b C15b . . . 119.6(7)
C10b C9b C15b . . . 120.6(7)
C9b C10b C11b . . . 122.8(7)
C10b C11b C12b . . . 116.0(7)
N3b C12b C7b . . . 107.0(6)
N3b C12b C11b . . . 131.1(7)
C7b C12b C11b . . . 121.8(7)
N3b C13b C14b . . . 112.5(6)
O2b C15b C9b . . . 110.2(6)
O1b C17b N4b . . . 122.0(7)
O1b C17b C1b . . . 115.3(6)
N4b C17b C1b . . . 122.7(7)
N4b C18b C19b . . . 116.7(7)
N4b C20b C21b . . . 114.4(6)
O1c S1c O2c . . . 115.0(4)
O1c S1c O3c . . . 114.1(4)
O1c S1c C1c . . . 103.2(4)
O2c S1c O3c . . . 114.8(4)
O2c S1c C1c . . . 103.3(4)
O3c S1c C1c . . . 104.3(5)
Eu O1c S1c . . . 137.4(3)
S1c C1c F1c . . . 111.8(7)
S1c C1c F2c . . . 113.2(7)
S1c C1c F3c . . . 110.7(6)
F1c C1c F2c . . . 106.7(7)
F1c C1c F3c . . . 106.7(8)
F2c C1c F3c . . . 107.5(8)
O1d S1d O2d . . . 111.9(5)
O1d S1d O3d . . . 115.1(5)
O1d S1d C1d . . . 102.8(5)
O2d S1d O3d . . . 119.1(8)
O2d S1d C1d . . . 100.8(5)
O3d S1d C1d . . . 104.3(8)
Eu O1d S1d . . . 139.0(3)
S1d C1d F1d . . . 109.9(10)
S1d C1d F2d . . . 104.9(8)
S1d C1d F3d . . . 104.9(8)
F1d C1d F2d . . . 111.5(8)
F1d C1d F3d . . . 118.1(13)
F2d C1d F3d . . . 106.6(11)
O1e S1e O2e . . . 110.6(6)
O1e S1e O3e . . . 119.0(10)
O1e S1e C1e . . . 98.5(9)
O2e S1e O3e . . . 118.4(6)
O2e S1e C1e . . . 104.0(7)
O3e S1e C1e . . . 102.4(10)
S1e C1e F1e . . . 110.5(11)
S1e C1e F2e . . . 119.9(16)
S1e C1e F3e . . . 103.7(10)
F1e C1e F2e . . . 110.2(12)
F1e C1e F3e . . . 105.1(15)
F2e C1e F3e . . . 106.0(15)
Eu O1w H1w . . . 125(3)
Eu O1w H2w . . . 126(3)
H1w O1w H2w . . . 110(4)

loop_
_geom_bond_atom_site_label_1
_geom_bond_atom_site_label_2
_geom_bond_site_symmetry_1
_geom_bond_site_symmetry_2
_geom_bond_distance
Eu O1a . . 2.406(4)
Eu N1a . . 2.582(5)
Eu N2a . . 2.540(5)
Eu O1b . . 2.405(5)
Eu N1b . . 2.592(6)
Eu N2b . . 2.551(5)
Eu O1c . . 2.420(6)
Eu O1d . . 2.512(4)
Eu O1w . . 2.433(4)
O1a C17a . . 1.252(7)
O2a C15a . . 1.372(10)
O2a C16a . . 1.399(9)
N1a C1a . . 1.334(7)
N1a C5a . . 1.349(8)
N2a C6a . . 1.319(7)
N2a C7a . . 1.406(8)
N3a C6a . . 1.368(9)
N3a C12a . . 1.384(7)
N3a C13a . . 1.470(9)
N4a C17a . . 1.337(8)
N4a C18a . . 1.473(11)
N4a C20a . . 1.470(10)
C1a C2a . . 1.380(8)
C1a C17a . . 1.515(9)
C2a C3a . . 1.377(11)
C3a C4a . . 1.380(10)
C4a C5a . . 1.393(8)
C5a C6a . . 1.476(8)
C7a C8a . . 1.396(7)
C7a C12a . . 1.383(9)
C8a C9a . . 1.388(10)
C9a C10a . . 1.393(12)
C9a C15a . . 1.496(9)
C10a C11a . . 1.348(10)
C11a C12a . . 1.402(11)
C13a C14a . . 1.485(17)
C18a C19a . . 1.497(19)
C20a C21a . . 1.497(11)
O1b C17b . . 1.250(9)
O2b C15b . . 1.409(9)
O2b C16b . . 1.407(12)
N1b C1b . . 1.343(8)
N1b C5b . . 1.359(8)
N2b C6b . . 1.321(9)
N2b C7b . . 1.409(8)
N3b C6b . . 1.373(9)
N3b C12b . . 1.382(10)
N3b C13b . . 1.467(10)
N4b C17b . . 1.331(9)
N4b C18b . . 1.485(11)
N4b C20b . . 1.459(11)
C1b C2b . . 1.369(10)
C1b C17b . . 1.522(10)
C2b C3b . . 1.397(10)
C3b C4b . . 1.371(10)
C4b C5b . . 1.396(10)
C5b C6b . . 1.477(9)
C7b C8b . . 1.382(10)
C7b C12b . . 1.395(9)
C8b C9b . . 1.396(9)
C9b C10b . . 1.418(11)
C9b C15b . . 1.497(11)
C10b C11b . . 1.379(12)
C11b C12b . . 1.410(10)
C13b C14b . . 1.506(10)
C18b C19b . . 1.458(14)
C20b C21b . . 1.489(12)
S1c O1c . . 1.460(5)
S1c O2c . . 1.417(5)
S1c O3c . . 1.446(7)
S1c C1c . . 1.799(10)
C1c F1c . . 1.324(10)
C1c F2c . . 1.302(13)
C1c F3c . . 1.333(12)
S1d O1d . . 1.429(5)
S1d O2d . . 1.467(9)
S1d O3d . . 1.341(15)
S1d C1d . . 1.865(11)
C1d F1d . . 1.188(19)
C1d F2d . . 1.349(14)
C1d F3d . . 1.239(13)
S1e O1e . . 1.408(9)
S1e O2e . . 1.422(6)
S1e O3e . . 1.364(14)
S1e C1e . . 1.756(17)
C1e F1e . . 1.37(2)
C1e F2e . . 1.178(17)
C1e F3e . . 1.381(19)
O1w H1w . . .92(5)
O1w H2w . . .93(4)

loop_
_geom_hbond_atom_site_label_D
_geom_hbond_atom_site_label_H
_geom_hbond_atom_site_label_A
_geom_hbond_site_symmetry_D
_geom_hbond_site_symmetry_H
_geom_hbond_site_symmetry_A
_geom_hbond_distance_DH
_geom_hbond_distance_HA
_geom_hbond_distance_DA
_geom_hbond_angle_DHA
O1w H1w O1f . . . 0.92(4) 1.91(3) 2.691(9) 141(4)
O1w H2w O2d . . . 0.93(3) 1.95(4) 2.771(10) 146(3)

loop_
_geom_torsion_atom_site_label_1
_geom_torsion_atom_site_label_2
_geom_torsion_atom_site_label_3
_geom_torsion_atom_site_label_4
_geom_torsion_site_symmetry_1
_geom_torsion_site_symmetry_2
_geom_torsion_site_symmetry_3
_geom_torsion_site_symmetry_4
_geom_torsion
N1a Eu O1a C17a . . . . 17.0(5)
N2a Eu O1a C17a . . . . 17.8(6)
O1b Eu O1a C17a . . . . 83.9(5)
N1b Eu O1a C17a . . . . 147.3(5)
N2b Eu O1a C17a . . . . -146.0(5)
O1c Eu O1a C17a . . . . -58.8(5)
O1d Eu O1a C17a . . . . 138.5(5)
O1w Eu O1a C17a . . . . -107.1(5)
O1a Eu N1a C1a . . . . 3.0(5)
O1a Eu N1a C5a . . . . 162.0(6)
N2a Eu N1a C1a . . . . -176.3(6)
N2a Eu N1a C5a . . . . -17.3(5)
O1b Eu N1a C1a . . . . -92.9(5)
O1b Eu N1a C5a . . . . 66.1(5)
N1b Eu N1a C1a . . . . -47.1(5)
N1b Eu N1a C5a . . . . 111.9(5)
N2b Eu N1a C1a . . . . 24.5(6)
N2b Eu N1a C5a . . . . -176.5(5)
O1c Eu N1a C1a . . . . 90.6(5)
O1c Eu N1a C5a . . . . -110.4(5)
O1d Eu N1a C1a . . . . -129.4(5)
O1d Eu N1a C5a . . . . 29.6(6)
O1w Eu N1a C1a . . . . 134.1(5)
O1w Eu N1a C5a . . . . -66.9(6)
O1a Eu N2a C6a . . . . 5.6(6)
O1a Eu N2a C7a . . . . -165.6(6)
N1a Eu N2a C6a . . . . 6.4(5)
N1a Eu N2a C7a . . . . -164.8(7)
O1b Eu N2a C6a . . . . -65.3(5)
O1b Eu N2a C7a . . . . 123.5(6)
N1b Eu N2a C6a . . . . -89.5(6)
N1b Eu N2a C7a . . . . 99.3(6)
N2b Eu N2a C6a . . . . 142.5(5)
N2b Eu N2a C7a . . . . -28.6(9)
O1c Eu N2a C6a . . . . 79.9(5)
O1c Eu N2a C7a . . . . -91.3(6)
O1d Eu N2a C6a . . . . -139.1(5)
O1d Eu N2a C7a . . . . 49.7(6)
O1w Eu N2a C6a . . . . 151.6(6)
O1w Eu N2a C7a . . . . -19.6(6)
O1a Eu O1b C17b . . . . 94.5(5)
N1a Eu O1b C17b . . . . 157.6(5)
N2a Eu O1b C17b . . . . -135.0(5)
N1b Eu O1b C17b . . . . 25.7(4)
N2b Eu O1b C17b . . . . 32.3(5)
O1c Eu O1b C17b . . . . 162.9(4)
O1d Eu O1b C17b . . . . -50.9(5)
O1w Eu O1b C17b . . . . -74.7(5)
O1a Eu N1b C1b . . . . -99.6(4)
O1a Eu N1b C5b . . . . 62.3(4)
N1a Eu N1b C1b . . . . -52.3(4)
N1a Eu N1b C5b . . . . 109.6(4)
N2a Eu N1b C1b . . . . 21.5(4)
N2a Eu N1b C5b . . . . -176.6(3)
O1b Eu N1b C1b . . . . -4.7(4)
O1b Eu N1b C5b . . . . 157.2(4)
N2b Eu N1b C1b . . . . -178.6(4)
N2b Eu N1b C5b . . . . -16.7(4)
O1c Eu N1b C1b . . . . -141.9(4)
O1c Eu N1b C5b . . . . 20.0(5)
O1d Eu N1b C1b . . . . 74.2(4)
O1d Eu N1b C5b . . . . -123.9(4)
O1w Eu N1b C1b . . . . 126.7(4)
O1w Eu N1b C5b . . . . -71.4(4)
O1a Eu N2b C6b . . . . -63.5(4)
O1a Eu N2b C7b . . . . 105.1(5)
N1a Eu N2b C6b . . . . -83.8(5)
N1a Eu N2b C7b . . . . 84.8(5)
N2a Eu N2b C6b . . . . 151.9(5)
N2a Eu N2b C7b . . . . -39.5(7)
O1b Eu N2b C6b . . . . 5.3(5)
O1b Eu N2b C7b . . . . 173.9(4)
N1b Eu N2b C6b . . . . 12.0(4)
N1b Eu N2b C7b . . . . -179.4(5)
O1c Eu N2b C6b . . . . -145.3(4)
O1c Eu N2b C7b . . . . 23.3(5)
O1d Eu N2b C6b . . . . 76.5(4)
O1d Eu N2b C7b . . . . -114.9(5)
O1w Eu N2b C6b . . . . 142.6(5)
O1w Eu N2b C7b . . . . -48.8(5)
O1a Eu O1c S1c . . . . 83.8(4)
N1a Eu O1c S1c . . . . 19.0(4)
N2a Eu O1c S1c . . . . -44.8(4)
O1b Eu O1c S1c . . . . 14.0(6)
N1b Eu O1c S1c . . . . 123.3(4)
N2b Eu O1c S1c . . . . 155.4(5)
O1d Eu O1c S1c . . . . -113.4(4)
O1w Eu O1c S1c . . . . -128.4(5)
O1a Eu O1d S1d . . . . 84.3(5)
N1a Eu O1d S1d . . . . 178.3(4)
N2a Eu O1d S1d . . . . -140.1(5)
O1b Eu O1d S1d . . . . 143.0(5)
N1b Eu O1d S1d . . . . 75.6(5)
N2b Eu O1d S1d . . . . 17.6(5)
O1c Eu O1d S1d . . . . -69.5(6)
O1w Eu O1d S1d . . . . -54.3(5)
O1a Eu O1w H1w . . . . 72(4)
O1a Eu O1w H2w . . . . -109(4)
N1a Eu O1w H1w . . . . -23(4)
N1a Eu O1w H2w . . . . 156(4)
N2a Eu O1w H1w . . . . -66(4)
N2a Eu O1w H2w . . . . 112(4)
O1b Eu O1w H1w . . . . -124(4)
O1b Eu O1w H2w . . . . 55(4)
N1b Eu O1w H1w . . . . 159(4)
N1b Eu O1w H2w . . . . -23(4)
N2b Eu O1w H1w . . . . 110(4)
N2b Eu O1w H2w . . . . -71(4)
O1c Eu O1w H1w . . . . 21(4)
O1c Eu O1w H2w . . . . -160(4)
O1d Eu O1w H1w . . . . -148(4)
O1d Eu O1w H2w . . . . 30(4)
Eu O1a C17a N4a . . . . 147.6(5)
Eu O1a C17a C1a . . . . -33.4(8)
C16a O2a C15a C9a . . . . 178.9(8)
Eu N1a C1a C2a . . . . 155.1(6)
Eu N1a C1a C17a . . . . -17.6(7)
C5a N1a C1a C2a . . . . -4.2(11)
C5a N1a C1a C17a . . . . -176.8(6)
Eu N1a C5a C4a . . . . -151.7(6)
Eu N1a C5a C6a . . . . 24.8(8)
C1a N1a C5a C4a . . . . 7.3(10)
C1a N1a C5a C6a . . . . -176.2(6)
Eu N2a C6a N3a . . . . -172.8(5)
Eu N2a C6a C5a . . . . 3.6(9)
C7a N2a C6a N3a . . . . .8(8)
C7a N2a C6a C5a . . . . 177.2(7)
Eu N2a C7a C8a . . . . -10.5(11)
Eu N2a C7a C12a . . . . 171.1(5)
C6a N2a C7a C8a . . . . 177.5(7)
C6a N2a C7a C12a . . . . -.9(8)
C12a N3a C6a N2a . . . . -.4(9)
C12a N3a C6a C5a . . . . -176.6(7)
C13a N3a C6a N2a . . . . 179.4(8)
C13a N3a C6a C5a . . . . 3.2(13)
C6a N3a C12a C7a . . . . -.2(8)
C6a N3a C12a C11a . . . . -179.9(9)
C13a N3a C12a C7a . . . . 180.0(8)
C13a N3a C12a C11a . . . . .3(14)
C6a N3a C13a C14a . . . . 97.7(10)
C12a N3a C13a C14a . . . . -82.5(11)
C18a N4a C17a O1a . . . . 2.6(10)
C18a N4a C17a C1a . . . . -176.4(7)
C20a N4a C17a O1a . . . . -162.1(7)
C20a N4a C17a C1a . . . . 19.0(10)
C17a N4a C18a C19a . . . . 80.0(8)
C20a N4a C18a C19a . . . . -114.2(8)
C17a N4a C20a C21a . . . . -125.1(8)
C18a N4a C20a C21a . . . . 70.3(10)
N1a C1a C2a C3a . . . . -1.2(12)
C17a C1a C2a C3a . . . . 170.3(8)
N1a C1a C17a O1a . . . . 32.3(9)
N1a C1a C17a N4a . . . . -148.7(7)
C2a C1a C17a O1a . . . . -140.2(8)
C2a C1a C17a N4a . . . . 38.8(11)
C1a C2a C3a C4a . . . . 3.4(13)
C2a C3a C4a C5a . . . . -.4(13)
C3a C4a C5a N1a . . . . -5.1(12)
C3a C4a C5a C6a . . . . 178.9(8)
N1a C5a C6a N2a . . . . -18.8(10)
N1a C5a C6a N3a . . . . 157.2(7)
C4a C5a C6a N2a . . . . 157.5(8)
C4a C5a C6a N3a . . . . -26.5(12)
N2a C7a C8a C9a . . . . 179.9(7)
C12a C7a C8a C9a . . . . -1.8(10)
N2a C7a C12a N3a . . . . .7(8)
N2a C7a C12a C11a . . . . -179.6(8)
C8a C7a C12a N3a . . . . -177.8(7)
C8a C7a C12a C11a . . . . 1.9(12)
C7a C8a C9a C10a . . . . .8(11)
C7a C8a C9a C15a . . . . 178.5(7)
C8a C9a C10a C11a . . . . .2(14)
C15a C9a C10a C11a . . . . -177.5(9)
C8a C9a C15a O2a . . . . -140.0(8)
C10a C9a C15a O2a . . . . 37.7(11)
C9a C10a C11a C12a . . . . -.2(15)
C10a C11a C12a N3a . . . . 178.8(9)
C10a C11a C12a C7a . . . . -.8(14)
Eu O1b C17b N4b . . . . 138.5(5)
Eu O1b C17b C1b . . . . -42.3(6)
C16b O2b C15b C9b . . . . 162.6(6)
Eu N1b C1b C2b . . . . 160.7(5)
Eu N1b C1b C17b . . . . -11.2(5)
C5b N1b C1b C2b . . . . -1.9(8)
C5b N1b C1b C17b . . . . -173.8(5)
Eu N1b C5b C4b . . . . -156.0(4)
Eu N1b C5b C6b . . . . 18.9(6)
C1b N1b C5b C4b . . . . 5.8(8)
C1b N1b C5b C6b . . . . -179.3(5)
Eu N2b C6b N3b . . . . 172.6(4)
Eu N2b C6b C5b . . . . -7.8(7)
C7b N2b C6b N3b . . . . 1.2(6)
C7b N2b C6b C5b . . . . -179.2(5)
Eu N2b C7b C8b . . . . 9.0(8)
Eu N2b C7b C12b . . . . -170.4(4)
C6b N2b C7b C8b . . . . 178.8(6)
C6b N2b C7b C12b . . . . -.5(6)
C12b N3b C6b N2b . . . . -1.4(6)
C12b N3b C6b C5b . . . . 179.1(5)
C13b N3b C6b N2b . . . . 176.8(5)
C13b N3b C6b C5b . . . . -2.7(9)
C6b N3b C12b C7b . . . . 1.0(6)
C6b N3b C12b C11b . . . . -179.8(6)
C13b N3b C12b C7b . . . . -177.4(5)
C13b N3b C12b C11b . . . . 1.8(9)
C6b N3b C13b C14b . . . . 91.4(8)
C12b N3b C13b C14b . . . . -90.6(7)
C18b N4b C17b O1b . . . . 3.5(8)
C18b N4b C17b C1b . . . . -175.5(5)
C20b N4b C17b O1b . . . . -166.0(6)
C20b N4b C17b C1b . . . . 14.9(9)
C17b N4b C18b C19b . . . . -86.5(9)
C20b N4b C18b C19b . . . . 84.0(10)
C17b N4b C20b C21b . . . . -117.5(8)
C18b N4b C20b C21b . . . . 73.0(9)
N1b C1b C2b C3b . . . . -2.3(9)
C17b C1b C2b C3b . . . . 168.5(6)
N1b C1b C17b O1b . . . . 33.7(6)
N1b C1b C17b N4b . . . . -147.2(5)
C2b C1b C17b O1b . . . . -138.1(6)
C2b C1b C17b N4b . . . . 41.0(8)
C1b C2b C3b C4b . . . . 2.6(9)
C2b C3b C4b C5b . . . . 1.1(9)
C3b C4b C5b N1b . . . . -5.5(8)
C3b C4b C5b C6b . . . . -179.5(6)
N1b C5b C6b N2b . . . . -7.1(7)
N1b C5b C6b N3b . . . . 172.4(5)
C4b C5b C6b N2b . . . . 167.4(6)
C4b C5b C6b N3b . . . . -13.0(9)
N2b C7b C8b C9b . . . . 179.4(6)
C12b C7b C8b C9b . . . . -1.3(8)
N2b C7b C12b N3b . . . . -.3(6)
N2b C7b C12b C11b . . . . -179.6(5)
C8b C7b C12b N3b . . . . -179.7(5)
C8b C7b C12b C11b . . . . 1.0(8)
C7b C8b C9b C10b . . . . .4(8)
C7b C8b C9b C15b . . . . 178.5(5)
C8b C9b C10b C11b . . . . .9(10)
C15b C9b C10b C11b . . . . -177.1(6)
C8b C9b C15b O2b . . . . -116.6(7)
C10b C9b C15b O2b . . . . 61.5(8)
C9b C10b C11b C12b . . . . -1.3(9)
C10b C11b C12b N3b . . . . -178.8(6)
C10b C11b C12b C7b . . . . .3(9)
O2c S1c O1c Eu . . . . -83.5(5)
O3c S1c O1c Eu . . . . 52.1(5)
C1c S1c O1c Eu . . . . 164.7(5)
O1c S1c C1c F1c . . . . -57.9(8)
O1c S1c C1c F2c . . . . 62.5(7)
O1c S1c C1c F3c . . . . -176.8(6)
O2c S1c C1c F1c . . . . -178.1(7)
O2c S1c C1c F2c . . . . -57.6(8)
O2c S1c C1c F3c . . . . 63.1(8)
O3c S1c C1c F1c . . . . 61.6(8)
O3c S1c C1c F2c . . . . -178.0(6)
O3c S1c C1c F3c . . . . -57.3(7)
O2d S1d O1d Eu . . . . 58.1(6)
O3d S1d O1d Eu . . . . -81.9(10)
C1d S1d O1d Eu . . . . 165.5(5)
O1d S1d C1d F1d . . . . -65.2(9)
O1d S1d C1d F2d . . . . 174.8(7)
O1d S1d C1d F3d . . . . 62.6(11)
O2d S1d C1d F1d . . . . 50.4(9)
O2d S1d C1d F2d . . . . -69.6(8)
O2d S1d C1d F3d . . . . 178.2(10)
O3d S1d C1d F1d . . . . 174.4(10)
O3d S1d C1d F2d . . . . 54.4(9)
O3d S1d C1d F3d . . . . -57.8(12)
O1e S1e C1e F1e . . . . 64.2(11)
O1e S1e C1e F2e . . . . -65.8(14)
O1e S1e C1e F3e . . . . 176.3(13)
O2e S1e C1e F1e . . . . 178.0(9)
O2e S1e C1e F2e . . . . 48.1(13)
O2e S1e C1e F3e . . . . -69.8(13)
O3e S1e C1e F1e . . . . -58.2(11)
O3e S1e C1e F2e . . . . 171.8(13)
O3e S1e C1e F3e . . . . 54.0(14)
